data_4119824
loop_
_publ_author_name
'Samantha E. Brown-Xu'
'Malcolm H. Chisholm'
'Christopher B. Durr'
'Thomas F. Spilker'

_publ_contact_author_address
;Department of Chemistry and Biochemistry
The Ohio State University 
100 West 18th Avenue
Columbus, OH  43210
;
_publ_contact_author_email chisholm@chemistry.ohio-state.edu
_publ_contact_author_fax '(+1) 614 292-0368'
_publ_contact_author_name 'Malcolm H. Chisholm'
_publ_contact_author_phone '(+1) 614 282-7216'
_publ_section_title
;
 Metal-Metal Quadruple Bonds Supported by 5-Ethynylthiophene-2-carboxylato
 Ligands: Preparation, Molecular and Electronic Structures, Photoexcited
 State Dynamics, and Application as Molecular Synthons
;
_journal_name_full 'Journal of the American Chemical Society'
_journal_page_first 8254
_journal_page_last 8259
_journal_paper_doi 10.1021/ja400508u
_journal_volume 135
_journal_year 2013
_chemical_absolute_configuration unk
_chemical_formula_sum 'C58 H76 Mo2 O11 S2'
_chemical_formula_weight 1205.19
_chemical_name_systematic
;
 ?
;
_space_group_IT_number 29
_symmetry_cell_setting orthorhombic
_symmetry_space_group_name_Hall 'P 2c -2ac'
_symmetry_space_group_name_H-M 'P c a 21'
_atom_sites_solution_hydrogens geom
_atom_sites_solution_primary direct
_atom_sites_solution_secondary difmap
_audit_conform_dict_location ftp://ftp.iucr.org/pub/cif_core.dic
_audit_conform_dict_name cif_core.dic
_audit_conform_dict_version 2.4
_audit_creation_date 2012-09-12T12:08:32-00:00
_audit_creation_method 'WinGX routine CIF_UPDATE'
_cell_angle_alpha 90
_cell_angle_beta 90
_cell_angle_gamma 90
_cell_formula_units_Z 4
_cell_length_a 23.8873(6)
_cell_length_b 9.0066(2)
_cell_length_c 27.0771(7)
_cell_measurement_reflns_used 7385
_cell_measurement_temperature 150(2)
_cell_measurement_theta_max 27.485
_cell_measurement_theta_min 1.018
_cell_volume 5825.5(2)
_computing_cell_refinement 'HKL Scalepack (Otwinowski & Minor 1997)'
_computing_data_collection 'Collect (Bruker AXS BV, 1997-2004)'
_computing_data_reduction 'HKL Denzo and Scalepack (Otwinowski & Minor 1997)'
_computing_molecular_graphics 'Ortep-3 for Windows (Farrugia, 1997)'
_computing_publication_material 'WinGX publication routines (Farrugia, 1999)'
_computing_structure_refinement 'SHELXL-97 (Sheldrick, 2008)'
_diffrn_ambient_temperature 150(2)
_diffrn_measured_fraction_theta_full 0.998
_diffrn_measured_fraction_theta_max 0.998
_diffrn_radiation_monochromator graphite
_diffrn_radiation_type MoK\a
_diffrn_radiation_wavelength 0.71073
_diffrn_reflns_av_R_equivalents 0.0508
_diffrn_reflns_limit_h_max 30
_diffrn_reflns_limit_h_min -31
_diffrn_reflns_limit_k_max 11
_diffrn_reflns_limit_k_min -11
_diffrn_reflns_limit_l_max 35
_diffrn_reflns_limit_l_min -32
_diffrn_reflns_number 63162
_diffrn_reflns_theta_full 27.5
_diffrn_reflns_theta_max 27.5
_diffrn_reflns_theta_min 1.5
_exptl_absorpt_coefficient_mu 0.559
_exptl_absorpt_correction_T_max 0.746
_exptl_absorpt_correction_T_min 0.657
_exptl_absorpt_correction_type multi-scan
_exptl_absorpt_process_details SADABS
_exptl_crystal_colour red
_exptl_crystal_density_diffrn 1.374
_exptl_crystal_description block
_exptl_crystal_F_000 2512
_exptl_crystal_size_max 0.31
_exptl_crystal_size_mid 0.15
_exptl_crystal_size_min 0.15
_refine_diff_density_max 0.588
_refine_diff_density_min -0.615
_refine_diff_density_rms 0.171
_refine_ls_abs_structure_details 'Flack H D (1983), Acta Cryst. A39, 876-881'
_refine_ls_abs_structure_Flack -0.01(2)
_refine_ls_extinction_method none
_refine_ls_goodness_of_fit_ref 1.084
_refine_ls_hydrogen_treatment constr
_refine_ls_matrix_type full
_refine_ls_number_parameters 658
_refine_ls_number_reflns 13110
_refine_ls_number_restraints 1
_refine_ls_restrained_S_all 1.084
_refine_ls_R_factor_all 0.0668
_refine_ls_R_factor_gt 0.0396
_refine_ls_shift/su_max 0.001
_refine_ls_shift/su_mean 0
_refine_ls_structure_factor_coef Fsqd
_refine_ls_weighting_details 'calc w=1/[\s^2^(Fo^2^)+(0.0505P)^2^+0.0000P] where P=(Fo^2^+2Fc^2^)/3'
_refine_ls_weighting_scheme calc
_refine_ls_wR_factor_gt 0.085
_refine_ls_wR_factor_ref 0.0944
_reflns_number_gt 10108
_reflns_number_total 13110
_reflns_threshold_expression >2\s(I)
_cod_data_source_file ja400508u_si_002_2.cif
_cod_data_source_block cbd024
_cod_database_code 4119824

loop_
_symmetry_equiv_pos_as_xyz
'x, y, z'
'-x, -y, z+1/2'
'-x+1/2, y, z+1/2'
'x+1/2, -y, z'

loop_
_atom_site_label
_atom_site_type_symbol
_atom_site_fract_x
_atom_site_fract_y
_atom_site_fract_z
_atom_site_U_iso_or_equiv
_atom_site_adp_type
_atom_site_occupancy
_atom_site_symmetry_multiplicity
_atom_site_calc_flag
_atom_site_refinement_flags
C1 C 0.39469(15) 0.2527(4) 0.73208(16) 0.0246(8) Uani 1 1 d .
C2 C 0.43208(14) 0.1258(4) 0.72408(16) 0.0258(8) Uani 1 1 d .
C3 C 0.42715(17) -0.0167(4) 0.74196(16) 0.0324(10) Uani 1 1 d .
H3 H 0.3966 -0.05 0.7615 0.039 Uiso 1 1 calc R
C4 C 0.47240(16) -0.1072(4) 0.72802(18) 0.0340(9) Uani 1 1 d .
H4 H 0.4761 -0.2081 0.7378 0.041 Uiso 1 1 calc R
C5 C 0.51053(17) -0.0351(4) 0.69898(16) 0.0309(9) Uani 1 1 d .
C6 C 0.56054(18) -0.0953(4) 0.67830(18) 0.0364(10) Uani 1 1 d .
C7 C 0.6004(2) -0.1484(5) 0.6597(2) 0.0490(13) Uani 1 1 d .
H7 H 0.6326 -0.1913 0.6448 0.059 Uiso 1 1 calc R
C8 C 0.26760(15) 0.7437(4) 0.76767(15) 0.0249(8) Uani 1 1 d .
C9 C 0.22994(14) 0.8692(4) 0.77446(17) 0.0261(8) Uani 1 1 d .
C10 C 0.23409(16) 1.0086(4) 0.75558(16) 0.0316(9) Uani 1 1 d .
H10 H 0.2649 1.0415 0.7363 0.038 Uiso 1 1 calc R
C11 C 0.18829(17) 1.0986(4) 0.76744(18) 0.0352(10) Uani 1 1 d .
H11 H 0.1845 1.1985 0.7567 0.042 Uiso 1 1 calc R
C12 C 0.14943(17) 1.0275(4) 0.79621(16) 0.0319(10) Uani 1 1 d .
C13 C 0.09772(19) 1.0856(4) 0.81511(18) 0.0358(10) Uani 1 1 d .
C14 C 0.0558(2) 1.1375(5) 0.83088(19) 0.0454(12) Uani 1 1 d .
H14 H 0.0222 1.1792 0.8435 0.054 Uiso 1 1 calc R
C15 C 0.26168(15) 0.4328(4) 0.67393(15) 0.0243(8) Uani 1 1 d .
C16 C 0.22516(16) 0.3891(4) 0.63092(15) 0.0274(9) Uani 1 1 d .
C17 C 0.18151(18) 0.4812(5) 0.61624(17) 0.0341(10) Uani 1 1 d .
C18 C 0.1523(2) 0.4375(5) 0.57220(19) 0.0468(13) Uani 1 1 d .
H18 H 0.1223 0.4976 0.5606 0.056 Uiso 1 1 calc R
C19 C 0.1663(2) 0.3106(5) 0.54623(18) 0.0446(13) Uani 1 1 d .
C20 C 0.20850(19) 0.2225(5) 0.56352(17) 0.0390(11) Uani 1 1 d .
H20 H 0.2175 0.134 0.5462 0.047 Uiso 1 1 calc R
C21 C 0.23857(17) 0.2587(5) 0.60568(16) 0.0314(10) Uani 1 1 d .
C22 C 0.28503(19) 0.1562(5) 0.62319(18) 0.0421(11) Uani 1 1 d .
H22 H 0.2954 0.1882 0.6574 0.051 Uiso 1 1 calc R
C23 C 0.2662(2) -0.0069(5) 0.6264(2) 0.0540(13) Uani 1 1 d .
H23A H 0.2974 -0.0681 0.6382 0.081 Uiso 1 1 calc R
H23B H 0.2545 -0.0413 0.5937 0.081 Uiso 1 1 calc R
H23C H 0.2347 -0.0152 0.6495 0.081 Uiso 1 1 calc R
C24 C 0.3372(2) 0.1725(6) 0.5913(2) 0.0674(17) Uani 1 1 d .
H24A H 0.3665 0.1058 0.6035 0.101 Uiso 1 1 calc R
H24B H 0.3505 0.2753 0.5927 0.101 Uiso 1 1 calc R
H24C H 0.3281 0.1467 0.557 0.101 Uiso 1 1 calc R
C25 C 0.1345(2) 0.2646(6) 0.5001(2) 0.0647(16) Uani 1 1 d .
H25 H 0.1619 0.2009 0.4819 0.078 Uiso 1 1 calc R
C26 C 0.1228(3) 0.3814(7) 0.4660(2) 0.091(2) Uani 1 1 d .
H26A H 0.1566 0.4407 0.4608 0.137 Uiso 1 1 calc R
H26B H 0.0931 0.4449 0.4794 0.137 Uiso 1 1 calc R
H26C H 0.1105 0.3389 0.4345 0.137 Uiso 1 1 calc R
C27 C 0.0875(2) 0.1583(6) 0.51275(19) 0.0621(15) Uani 1 1 d .
H27A H 0.1014 0.0826 0.5357 0.093 Uiso 1 1 calc R
H27B H 0.0741 0.1103 0.4825 0.093 Uiso 1 1 calc R
H27C H 0.0568 0.2132 0.5282 0.093 Uiso 1 1 calc R
C28 C 0.1653(2) 0.6190(5) 0.6457(2) 0.0498(14) Uani 1 1 d .
H28 H 0.2007 0.6626 0.6591 0.06 Uiso 1 1 calc R
C29 C 0.1362(2) 0.7399(6) 0.6164(3) 0.0688(18) Uani 1 1 d .
H29A H 0.1279 0.8239 0.6382 0.103 Uiso 1 1 calc R
H29B H 0.1012 0.701 0.6026 0.103 Uiso 1 1 calc R
H29C H 0.1607 0.773 0.5896 0.103 Uiso 1 1 calc R
C30 C 0.1291(2) 0.5718(6) 0.6906(2) 0.0692(18) Uani 1 1 d .
H30A H 0.1487 0.4945 0.7093 0.104 Uiso 1 1 calc R
H30B H 0.0931 0.5331 0.6789 0.104 Uiso 1 1 calc R
H30C H 0.1226 0.658 0.7119 0.104 Uiso 1 1 calc R
C31 C 0.40146(16) 0.5671(4) 0.82614(15) 0.0236(8) Uani 1 1 d .
C32 C 0.43775(16) 0.6131(4) 0.86875(15) 0.0245(9) Uani 1 1 d .
C33 C 0.48311(15) 0.5264(4) 0.88365(15) 0.0267(9) Uani 1 1 d .
C34 C 0.51478(16) 0.5750(4) 0.92309(15) 0.0287(9) Uani 1 1 d .
H34 H 0.5457 0.5166 0.9337 0.034 Uiso 1 1 calc R
C35 C 0.50302(17) 0.7061(4) 0.94773(14) 0.0282(9) Uani 1 1 d .
C36 C 0.45813(17) 0.7889(4) 0.93228(15) 0.0297(9) Uani 1 1 d .
H36 H 0.4493 0.8779 0.9495 0.036 Uiso 1 1 calc R
C37 C 0.42499(17) 0.7472(5) 0.89233(16) 0.0279(9) Uani 1 1 d .
C38 C 0.37608(17) 0.8444(5) 0.87474(17) 0.0355(10) Uani 1 1 d .
H38 H 0.3653 0.8097 0.841 0.043 Uiso 1 1 calc R
C39 C 0.3253(2) 0.8224(6) 0.9086(2) 0.0614(15) Uani 1 1 d .
H39A H 0.3159 0.7166 0.9102 0.092 Uiso 1 1 calc R
H39B H 0.2933 0.8779 0.8955 0.092 Uiso 1 1 calc R
H39C H 0.3342 0.8585 0.9418 0.092 Uiso 1 1 calc R
C40 C 0.39226(18) 1.0066(5) 0.87075(17) 0.0420(11) Uani 1 1 d .
H40A H 0.4241 1.0168 0.8481 0.063 Uiso 1 1 calc R
H40B H 0.4028 1.0441 0.9034 0.063 Uiso 1 1 calc R
H40C H 0.3604 1.0637 0.8581 0.063 Uiso 1 1 calc R
C41 C 0.53981(18) 0.7595(5) 0.99043(17) 0.0371(11) Uani 1 1 d .
H41 H 0.57 0.6842 0.9957 0.045 Uiso 1 1 calc R
C42 C 0.5058(2) 0.7720(6) 1.03881(16) 0.0497(12) Uani 1 1 d .
H42A H 0.4889 0.6756 1.0466 0.074 Uiso 1 1 calc R
H42B H 0.4762 0.8464 1.0347 0.074 Uiso 1 1 calc R
H42C H 0.5306 0.802 1.0658 0.074 Uiso 1 1 calc R
C43 C 0.56760(19) 0.9062(5) 0.97815(17) 0.0470(12) Uani 1 1 d .
H43A H 0.5912 0.9374 1.0059 0.07 Uiso 1 1 calc R
H43B H 0.5388 0.9816 0.9721 0.07 Uiso 1 1 calc R
H43C H 0.5908 0.8945 0.9485 0.07 Uiso 1 1 calc R
C44 C 0.49747(18) 0.3844(5) 0.85468(18) 0.0372(11) Uani 1 1 d .
H44 H 0.4615 0.3409 0.8426 0.045 Uiso 1 1 calc R
C45 C 0.5330(2) 0.4200(5) 0.8099(2) 0.0556(14) Uani 1 1 d .
H45A H 0.5417 0.3281 0.7921 0.083 Uiso 1 1 calc R
H45B H 0.5678 0.4677 0.8205 0.083 Uiso 1 1 calc R
H45C H 0.5123 0.4874 0.788 0.083 Uiso 1 1 calc R
C46 C 0.5264(2) 0.2670(5) 0.8864(2) 0.0547(14) Uani 1 1 d .
H46A H 0.5027 0.2435 0.915 0.082 Uiso 1 1 calc R
H46B H 0.5625 0.3051 0.8979 0.082 Uiso 1 1 calc R
H46C H 0.5324 0.177 0.8668 0.082 Uiso 1 1 calc R
C47 C 0.4039(2) 0.7679(5) 0.62373(19) 0.0441(12) Uani 1 1 d .
H47A H 0.4008 0.8605 0.6432 0.053 Uiso 1 1 calc R
H47B H 0.3671 0.747 0.6083 0.053 Uiso 1 1 calc R
C48 C 0.4483(2) 0.7836(6) 0.5847(2) 0.0644(16) Uani 1 1 d .
H48A H 0.4773 0.856 0.5948 0.077 Uiso 1 1 calc R
H48B H 0.4319 0.8151 0.5528 0.077 Uiso 1 1 calc R
C49 C 0.4723(3) 0.6264(6) 0.5814(2) 0.077(2) Uani 1 1 d .
H49A H 0.4547 0.5708 0.554 0.092 Uiso 1 1 calc R
H49B H 0.5132 0.6295 0.576 0.092 Uiso 1 1 calc R
C50 C 0.4594(3) 0.5580(7) 0.6281(3) 0.096(3) Uani 1 1 d .
H50A H 0.4434 0.458 0.6225 0.115 Uiso 1 1 calc R
H50B H 0.4942 0.5465 0.6477 0.115 Uiso 1 1 calc R
C51 C 0.1962(2) 0.4205(6) 0.8645(3) 0.080(2) Uani 1 1 d .
H51A H 0.1664 0.4397 0.8399 0.096 Uiso 1 1 calc R
H51B H 0.2096 0.5171 0.8773 0.096 Uiso 1 1 calc R
C52 C 0.1743(2) 0.3306(6) 0.9047(2) 0.0666(16) Uani 1 1 d .
H52A H 0.1648 0.3938 0.9334 0.08 Uiso 1 1 calc R
H52B H 0.1403 0.2768 0.8941 0.08 Uiso 1 1 calc R
C53 C 0.2183(3) 0.2269(11) 0.9175(3) 0.134(4) Uani 1 1 d .
H53A H 0.2026 0.1262 0.9225 0.16 Uiso 1 1 calc R
H53B H 0.2373 0.2583 0.9483 0.16 Uiso 1 1 calc R
C54 C 0.2582(2) 0.2271(6) 0.8756(2) 0.0568(15) Uani 1 1 d .
H54A H 0.2967 0.2468 0.8875 0.068 Uiso 1 1 calc R
H54B H 0.2578 0.1298 0.8586 0.068 Uiso 1 1 calc R
C55 C 0.1604(3) 0.7316(9) 0.9681(3) 0.107(3) Uani 1 1 d .
H55A H 0.1774 0.7067 0.9358 0.128 Uiso 1 1 calc R
H55B H 0.1277 0.797 0.9625 0.128 Uiso 1 1 calc R
C56 C 0.2005(3) 0.8027(7) 0.9997(3) 0.0821(19) Uani 1 1 d .
H56A H 0.1819 0.8633 1.0254 0.099 Uiso 1 1 calc R
H56B H 0.2264 0.8664 0.9806 0.099 Uiso 1 1 calc R
C57 C 0.2306(3) 0.6731(7) 1.0220(3) 0.098(3) Uani 1 1 d .
H57A H 0.2624 0.643 1.0008 0.118 Uiso 1 1 calc R
H57B H 0.2452 0.6991 1.0551 0.118 Uiso 1 1 calc R
C58 C 0.1907(4) 0.5558(8) 1.0256(3) 0.105(3) Uani 1 1 d .
H58A H 0.1783 0.5434 1.0602 0.126 Uiso 1 1 calc R
H58B H 0.2073 0.4612 1.0141 0.126 Uiso 1 1 calc R
Mo1 Mo 0.306378(12) 0.43472(3) 0.774001(11) 0.02111(8) Uani 1 1 d .
Mo2 Mo 0.356649(12) 0.56215(3) 0.726052(11) 0.02090(8) Uani 1 1 d .
O1 O 0.35277(9) 0.2388(3) 0.76089(10) 0.0236(6) Uani 1 1 d .
O2 O 0.40689(10) 0.3744(3) 0.71051(9) 0.0251(6) Uani 1 1 d .
O3 O 0.31028(10) 0.7576(3) 0.73924(11) 0.0261(6) Uani 1 1 d .
O4 O 0.25588(10) 0.6218(3) 0.78959(10) 0.0257(6) Uani 1 1 d .
O5 O 0.25017(10) 0.3801(3) 0.71653(9) 0.0241(6) Uani 1 1 d .
O6 O 0.30313(10) 0.5145(3) 0.66547(10) 0.0268(7) Uani 1 1 d .
O7 O 0.35953(10) 0.4830(3) 0.83440(10) 0.0234(6) Uani 1 1 d .
O8 O 0.41250(10) 0.6182(3) 0.78331(10) 0.0252(6) Uani 1 1 d .
O9 O 0.42023(12) 0.6478(3) 0.65469(11) 0.0379(7) Uani 1 1 d .
O10 O 0.24047(12) 0.3425(3) 0.84247(12) 0.0394(8) Uani 1 1 d .
O11 O 0.1438(2) 0.5979(7) 0.9942(3) 0.121(2) Uani 1 1 d .
S1 S 0.49162(4) 0.14780(11) 0.68907(4) 0.0322(2) Uani 1 1 d .
S2 S 0.16926(4) 0.84701(11) 0.80830(4) 0.0318(2) Uani 1 1 d .

loop_
_atom_site_aniso_label
_atom_site_aniso_U_11
_atom_site_aniso_U_22
_atom_site_aniso_U_33
_atom_site_aniso_U_23
_atom_site_aniso_U_13
_atom_site_aniso_U_12
C1 0.0246(19) 0.0247(18) 0.024(2) -0.0018(18) -0.0009(18) -0.0015(15)
C2 0.0226(18) 0.0274(18) 0.028(2) 0.000(2) 0.000(2) -0.0038(15)
C3 0.028(2) 0.0280(19) 0.041(3) 0.0022(19) 0.0051(19) -0.0047(17)
C4 0.037(2) 0.0231(17) 0.042(2) 0.002(2) -0.001(2) 0.0012(17)
C5 0.033(2) 0.0223(19) 0.037(2) -0.0036(17) 0.005(2) -0.0010(17)
C6 0.030(2) 0.032(2) 0.047(3) -0.001(2) 0.001(2) 0.0019(19)
C7 0.044(3) 0.041(3) 0.063(3) -0.008(2) 0.008(3) 0.007(2)
C8 0.0218(19) 0.0257(18) 0.027(2) 0.0019(18) 0.0000(19) -0.0013(15)
C9 0.0240(19) 0.0254(17) 0.029(2) 0.003(2) 0.006(2) -0.0008(15)
C10 0.027(2) 0.031(2) 0.037(2) 0.002(2) 0.0093(19) 0.0021(18)
C11 0.040(2) 0.0245(19) 0.041(3) 0.007(2) 0.008(2) 0.0008(17)
C12 0.033(2) 0.024(2) 0.039(2) 0.0005(18) 0.003(2) 0.0034(17)
C13 0.036(2) 0.026(2) 0.046(3) 0.0011(19) 0.009(2) -0.0027(18)
C14 0.032(3) 0.041(3) 0.064(3) -0.003(2) 0.009(2) 0.003(2)
C15 0.0179(19) 0.0230(19) 0.032(2) -0.0002(18) -0.0024(17) 0.0015(16)
C16 0.026(2) 0.030(2) 0.027(2) 0.0031(18) -0.0003(18) -0.0090(17)
C17 0.034(2) 0.030(2) 0.039(3) 0.004(2) -0.008(2) -0.0090(19)
C18 0.041(3) 0.045(3) 0.054(3) 0.024(3) -0.020(2) -0.007(2)
C19 0.058(3) 0.044(3) 0.032(2) 0.007(2) -0.004(2) -0.029(3)
C20 0.042(3) 0.042(2) 0.034(2) -0.002(2) 0.001(2) -0.011(2)
C21 0.030(2) 0.034(2) 0.030(2) -0.0001(19) 0.0043(19) -0.0097(18)
C22 0.049(3) 0.035(2) 0.043(3) -0.011(2) 0.007(2) 0.003(2)
C23 0.063(3) 0.040(3) 0.060(3) -0.007(3) 0.001(3) -0.001(3)
C24 0.046(3) 0.065(4) 0.091(5) -0.002(3) 0.026(3) 0.001(3)
C25 0.077(4) 0.071(4) 0.046(3) 0.004(3) -0.021(3) -0.019(3)
C26 0.137(6) 0.070(4) 0.067(4) 0.001(4) -0.052(4) -0.005(4)
C27 0.054(3) 0.080(4) 0.053(3) -0.026(3) 0.004(3) -0.024(3)
C28 0.032(3) 0.042(3) 0.076(4) -0.003(3) -0.014(3) 0.003(2)
C29 0.045(3) 0.047(3) 0.114(5) 0.006(3) -0.009(3) 0.013(3)
C30 0.064(4) 0.082(4) 0.061(4) -0.029(3) -0.002(3) 0.020(3)
C31 0.023(2) 0.0207(18) 0.027(2) 0.0015(18) 0.0015(17) 0.0032(17)
C32 0.026(2) 0.0232(19) 0.024(2) 0.0041(17) -0.0035(17) -0.0041(17)
C33 0.018(2) 0.026(2) 0.036(2) -0.0020(18) 0.0002(18) -0.0029(16)
C34 0.023(2) 0.027(2) 0.036(2) 0.0062(18) -0.0036(18) 0.0036(17)
C35 0.031(2) 0.029(2) 0.025(2) -0.0037(17) -0.0011(17) -0.0031(17)
C36 0.034(2) 0.027(2) 0.028(2) -0.0043(18) 0.0042(19) 0.0043(18)
C37 0.027(2) 0.026(2) 0.030(2) -0.0019(18) -0.0021(19) -0.0021(17)
C38 0.031(2) 0.032(2) 0.044(3) -0.005(2) -0.008(2) 0.0061(19)
C39 0.040(3) 0.060(3) 0.085(4) 0.021(3) 0.012(3) 0.019(3)
C40 0.051(3) 0.034(2) 0.041(3) -0.002(2) -0.010(2) 0.012(2)
C41 0.040(3) 0.040(2) 0.032(3) -0.003(2) -0.008(2) 0.0056(19)
C42 0.054(3) 0.065(3) 0.030(3) 0.003(2) -0.005(2) 0.004(3)
C43 0.043(3) 0.051(3) 0.047(3) -0.011(2) -0.014(2) -0.005(2)
C44 0.030(2) 0.034(2) 0.048(3) -0.012(2) -0.007(2) 0.0059(19)
C45 0.049(3) 0.063(3) 0.056(3) -0.008(3) 0.004(3) 0.014(3)
C46 0.064(3) 0.027(2) 0.073(4) -0.006(2) -0.009(3) 0.014(2)
C47 0.051(3) 0.035(3) 0.047(3) 0.008(2) 0.002(2) 0.009(2)
C48 0.070(4) 0.058(3) 0.065(4) 0.019(3) 0.017(3) 0.003(3)
C49 0.110(5) 0.054(3) 0.066(4) 0.012(3) 0.049(4) 0.020(3)
C50 0.119(6) 0.071(4) 0.097(5) 0.037(4) 0.079(5) 0.054(4)
C51 0.076(4) 0.069(4) 0.094(5) 0.033(4) 0.059(4) 0.031(3)
C52 0.069(4) 0.065(4) 0.065(4) 0.011(3) 0.028(3) -0.003(3)
C53 0.086(5) 0.222(10) 0.093(6) 0.102(6) 0.051(5) 0.075(6)
C54 0.052(3) 0.061(3) 0.058(4) 0.020(3) 0.011(3) 0.012(3)
C55 0.128(7) 0.095(6) 0.097(6) -0.034(5) -0.062(6) 0.055(5)
C56 0.078(4) 0.082(5) 0.086(5) -0.006(5) 0.000(4) 0.014(4)
C57 0.077(5) 0.078(4) 0.139(7) -0.004(5) -0.035(5) 0.026(4)
C58 0.168(9) 0.065(5) 0.083(5) 0.003(4) -0.005(6) 0.026(5)
Mo1 0.01889(16) 0.02073(15) 0.02373(16) 0.00113(18) 0.00284(14) -0.00196(12)
Mo2 0.01843(15) 0.02060(15) 0.02366(16) 0.00073(18) 0.00227(14) -0.00209(12)
O1 0.0203(14) 0.0237(14) 0.0268(16) 0.0036(12) 0.0064(11) -0.0003(10)
O2 0.0238(13) 0.0221(13) 0.0294(15) 0.0016(12) 0.0068(11) -0.0004(11)
O3 0.0222(14) 0.0220(14) 0.0342(17) 0.0001(13) 0.0076(11) -0.0008(10)
O4 0.0256(14) 0.0206(12) 0.0309(16) 0.0024(12) 0.0032(12) -0.0006(11)
O5 0.0210(13) 0.0268(12) 0.0244(16) 0.0022(12) 0.0015(11) -0.0046(11)
O6 0.0236(15) 0.0299(15) 0.0268(16) 0.0009(14) 0.0021(12) -0.0021(11)
O7 0.0210(14) 0.0263(14) 0.0228(16) -0.0011(13) 0.0025(11) -0.0043(11)
O8 0.0220(13) 0.0270(13) 0.0265(16) 0.0035(12) 0.0022(12) -0.0013(11)
O9 0.0374(18) 0.0353(17) 0.0411(19) 0.0086(15) 0.0117(15) 0.0026(14)
O10 0.0375(18) 0.0346(17) 0.0461(19) 0.0068(15) 0.0153(15) 0.0045(14)
O11 0.093(4) 0.095(4) 0.175(6) -0.048(4) -0.016(4) 0.001(3)
S1 0.0306(6) 0.0245(5) 0.0414(6) 0.0030(5) 0.0100(5) 0.0028(4)
S2 0.0280(5) 0.0248(5) 0.0425(6) 0.0047(5) 0.0108(5) 0.0012(4)

loop_
_atom_type_symbol
_atom_type_description
_atom_type_scat_dispersion_real
_atom_type_scat_dispersion_imag
_atom_type_scat_source
C C 0.0033 0.0016 'International Tables Vol C Tables 4.2.6.8 and 6.1.1.4'
H H 0 0 'International Tables Vol C Tables 4.2.6.8 and 6.1.1.4'
Mo Mo -1.6832 0.6857 'International Tables Vol C Tables 4.2.6.8 and 6.1.1.4'
O O 0.0106 0.006 'International Tables Vol C Tables 4.2.6.8 and 6.1.1.4'
S S 0.1246 0.1234 'International Tables Vol C Tables 4.2.6.8 and 6.1.1.4'

loop_
_geom_angle_atom_site_label_1
_geom_angle_atom_site_label_2
_geom_angle_atom_site_label_3
_geom_angle
O2 C1 O1 123.0(3)
O2 C1 C2 117.6(3)
O1 C1 C2 119.4(3)
C3 C2 C1 128.5(3)
C3 C2 S1 111.8(3)
C1 C2 S1 119.7(3)
C2 C3 C4 112.4(3)
C2 C3 H3 123.8
C4 C3 H3 123.8
C5 C4 C3 113.0(3)
C5 C4 H4 123.5
C3 C4 H4 123.5
C4 C5 C6 127.1(4)
C4 C5 S1 111.6(3)
C6 C5 S1 121.3(3)
C7 C6 C5 177.0(5)
C6 C7 H7 180
O4 C8 O3 122.4(3)
O4 C8 C9 118.2(3)
O3 C8 C9 119.4(3)
C10 C9 C8 128.6(3)
C10 C9 S2 111.6(3)
C8 C9 S2 119.7(3)
C9 C10 C11 113.1(4)
C9 C10 H10 123.5
C11 C10 H10 123.5
C12 C11 C10 112.9(4)
C12 C11 H11 123.5
C10 C11 H11 123.5
C11 C12 C13 128.0(4)
C11 C12 S2 111.2(3)
C13 C12 S2 120.8(3)
C14 C13 C12 178.0(5)
C13 C14 H14 180
O6 C15 O5 123.6(4)
O6 C15 C16 118.0(4)
O5 C15 C16 118.4(3)
C17 C16 C21 122.3(4)
C17 C16 C15 119.9(4)
C21 C16 C15 117.7(4)
C16 C17 C18 116.0(4)
C16 C17 C28 121.8(4)
C18 C17 C28 122.2(4)
C19 C18 C17 122.0(4)
C19 C18 H18 119
C17 C18 H18 119
C20 C19 C18 119.0(4)
C20 C19 C25 119.5(5)
C18 C19 C25 121.5(5)
C19 C20 C21 121.9(4)
C19 C20 H20 119.1
C21 C20 H20 119.1
C20 C21 C16 118.8(4)
C20 C21 C22 119.5(4)
C16 C21 C22 121.7(4)
C21 C22 C24 111.2(4)
C21 C22 C23 112.6(4)
C24 C22 C23 111.3(4)
C21 C22 H22 107.1
C24 C22 H22 107.1
C23 C22 H22 107.1
C22 C23 H23A 109.5
C22 C23 H23B 109.5
H23A C23 H23B 109.5
C22 C23 H23C 109.5
H23A C23 H23C 109.5
H23B C23 H23C 109.5
C22 C24 H24A 109.5
C22 C24 H24B 109.5
H24A C24 H24B 109.5
C22 C24 H24C 109.5
H24A C24 H24C 109.5
H24B C24 H24C 109.5
C26 C25 C27 117.8(6)
C26 C25 C19 115.4(5)
C27 C25 C19 110.9(5)
C26 C25 H25 103.5
C27 C25 H25 103.5
C19 C25 H25 103.5
C25 C26 H26A 109.5
C25 C26 H26B 109.5
H26A C26 H26B 109.5
C25 C26 H26C 109.5
H26A C26 H26C 109.5
H26B C26 H26C 109.5
C25 C27 H27A 109.5
C25 C27 H27B 109.5
H27A C27 H27B 109.5
C25 C27 H27C 109.5
H27A C27 H27C 109.5
H27B C27 H27C 109.5
C29 C28 C17 115.4(5)
C29 C28 C30 110.6(4)
C17 C28 C30 109.2(4)
C29 C28 H28 107.1
C17 C28 H28 107.1
C30 C28 H28 107.1
C28 C29 H29A 109.5
C28 C29 H29B 109.5
H29A C29 H29B 109.5
C28 C29 H29C 109.5
H29A C29 H29C 109.5
H29B C29 H29C 109.5
C28 C30 H30A 109.5
C28 C30 H30B 109.5
H30A C30 H30B 109.5
C28 C30 H30C 109.5
H30A C30 H30C 109.5
H30B C30 H30C 109.5
O8 C31 O7 122.4(4)
O8 C31 C32 118.7(3)
O7 C31 C32 118.8(3)
C33 C32 C37 121.4(4)
C33 C32 C31 121.1(3)
C37 C32 C31 117.6(3)
C34 C33 C32 118.2(4)
C34 C33 C44 122.4(3)
C32 C33 C44 119.4(4)
C33 C34 C35 122.1(4)
C33 C34 H34 118.9
C35 C34 H34 118.9
C36 C35 C34 118.4(4)
C36 C35 C41 120.6(4)
C34 C35 C41 121.1(4)
C35 C36 C37 122.3(4)
C35 C36 H36 118.8
C37 C36 H36 118.8
C36 C37 C32 117.6(4)
C36 C37 C38 121.3(4)
C32 C37 C38 121.1(4)
C40 C38 C39 111.7(4)
C40 C38 C37 112.2(3)
C39 C38 C37 110.0(4)
C40 C38 H38 107.6
C39 C38 H38 107.6
C37 C38 H38 107.6
C38 C39 H39A 109.5
C38 C39 H39B 109.5
H39A C39 H39B 109.5
C38 C39 H39C 109.5
H39A C39 H39C 109.5
H39B C39 H39C 109.5
C38 C40 H40A 109.5
C38 C40 H40B 109.5
H40A C40 H40B 109.5
C38 C40 H40C 109.5
H40A C40 H40C 109.5
H40B C40 H40C 109.5
C43 C41 C35 111.1(4)
C43 C41 C42 110.7(4)
C35 C41 C42 111.2(3)
C43 C41 H41 107.9
C35 C41 H41 107.9
C42 C41 H41 107.9
C41 C42 H42A 109.5
C41 C42 H42B 109.5
H42A C42 H42B 109.5
C41 C42 H42C 109.5
H42A C42 H42C 109.5
H42B C42 H42C 109.5
C41 C43 H43A 109.5
C41 C43 H43B 109.5
H43A C43 H43B 109.5
C41 C43 H43C 109.5
H43A C43 H43C 109.5
H43B C43 H43C 109.5
C45 C44 C46 110.2(4)
C45 C44 C33 110.9(4)
C46 C44 C33 112.9(4)
C45 C44 H44 107.5
C46 C44 H44 107.5
C33 C44 H44 107.5
C44 C45 H45A 109.5
C44 C45 H45B 109.5
H45A C45 H45B 109.5
C44 C45 H45C 109.5
H45A C45 H45C 109.5
H45B C45 H45C 109.5
C44 C46 H46A 109.5
C44 C46 H46B 109.5
H46A C46 H46B 109.5
C44 C46 H46C 109.5
H46A C46 H46C 109.5
H46B C46 H46C 109.5
O9 C47 C48 107.0(4)
O9 C47 H47A 110.3
C48 C47 H47A 110.3
O9 C47 H47B 110.3
C48 C47 H47B 110.3
H47A C47 H47B 108.6
C47 C48 C49 102.6(4)
C47 C48 H48A 111.3
C49 C48 H48A 111.3
C47 C48 H48B 111.3
C49 C48 H48B 111.3
H48A C48 H48B 109.2
C50 C49 C48 105.4(5)
C50 C49 H49A 110.7
C48 C49 H49A 110.7
C50 C49 H49B 110.7
C48 C49 H49B 110.7
H49A C49 H49B 108.8
O9 C50 C49 109.8(5)
O9 C50 H50A 109.7
C49 C50 H50A 109.7
O9 C50 H50B 109.7
C49 C50 H50B 109.7
H50A C50 H50B 108.2
O10 C51 C52 108.1(5)
O10 C51 H51A 110.1
C52 C51 H51A 110.1
O10 C51 H51B 110.1
C52 C51 H51B 110.1
H51A C51 H51B 108.4
C53 C52 C51 106.2(5)
C53 C52 H52A 110.5
C51 C52 H52A 110.5
C53 C52 H52B 110.5
C51 C52 H52B 110.5
H52A C52 H52B 108.7
C52 C53 C54 106.4(5)
C52 C53 H53A 110.5
C54 C53 H53A 110.5
C52 C53 H53B 110.5
C54 C53 H53B 110.5
H53A C53 H53B 108.6
O10 C54 C53 106.8(4)
O10 C54 H54A 110.4
C53 C54 H54A 110.4
O10 C54 H54B 110.4
C53 C54 H54B 110.4
H54A C54 H54B 108.6
C56 C55 O11 105.2(6)
C56 C55 H55A 110.7
O11 C55 H55A 110.7
C56 C55 H55B 110.7
O11 C55 H55B 110.7
H55A C55 H55B 108.8
C55 C56 C57 102.3(6)
C55 C56 H56A 111.3
C57 C56 H56A 111.3
C55 C56 H56B 111.3
C57 C56 H56B 111.3
H56A C56 H56B 109.2
C58 C57 C56 106.5(5)
C58 C57 H57A 110.4
C56 C57 H57A 110.4
C58 C57 H57B 110.4
C56 C57 H57B 110.4
H57A C57 H57B 108.6
C57 C58 O11 106.4(6)
C57 C58 H58A 110.4
O11 C58 H58A 110.4
C57 C58 H58B 110.4
O11 C58 H58B 110.4
H58A C58 H58B 108.6
Mo2 Mo1 O5 92.02(7)
Mo2 Mo1 O1 93.01(7)
O5 Mo1 O1 90.85(10)
Mo2 Mo1 O4 90.81(7)
O5 Mo1 O4 88.29(10)
O1 Mo1 O4 176.11(10)
Mo2 Mo1 O7 91.27(7)
O5 Mo1 O7 176.70(10)
O1 Mo1 O7 89.25(10)
O4 Mo1 O7 91.39(10)
O8 Mo2 Mo1 92.17(7)
O8 Mo2 O3 90.46(10)
Mo1 Mo2 O3 92.92(7)
O8 Mo2 O2 88.78(10)
Mo1 Mo2 O2 90.60(7)
O3 Mo2 O2 176.42(10)
O8 Mo2 O6 176.51(11)
Mo1 Mo2 O6 91.30(8)
O3 Mo2 O6 89.04(11)
O2 Mo2 O6 91.51(10)
C1 O1 Mo1 115.6(2)
C1 O2 Mo2 117.8(2)
C8 O3 Mo2 115.9(2)
C8 O4 Mo1 117.8(2)
C15 O5 Mo1 116.2(2)
C15 O6 Mo2 116.9(3)
C31 O7 Mo1 117.2(3)
C31 O8 Mo2 116.9(2)
C47 O9 C50 108.2(4)
C51 O10 C54 108.6(4)
C55 O11 C58 106.8(5)
C2 S1 C5 91.19(18)
C12 S2 C9 91.20(18)

loop_
_geom_bond_atom_site_label_1
_geom_bond_atom_site_label_2
_geom_bond_distance
C1 O2 1.275(4)
C1 O1 1.276(4)
C1 C2 1.467(5)
C2 C3 1.377(5)
C2 S1 1.721(4)
C3 C4 1.406(5)
C3 H3 0.95
C4 C5 1.367(6)
C4 H4 0.95
C5 C6 1.426(6)
C5 S1 1.729(4)
C6 C7 1.179(6)
C7 H7 0.95
C8 O4 1.279(4)
C8 O3 1.284(4)
C8 C9 1.456(5)
C9 C10 1.359(5)
C9 S2 1.727(4)
C10 C11 1.399(5)
C10 H10 0.95
C11 C12 1.370(6)
C11 H11 0.95
C12 C13 1.436(6)
C12 S2 1.725(4)
C13 C14 1.184(6)
C14 H14 0.95
C15 O6 1.254(4)
C15 O5 1.278(5)
C15 C16 1.507(5)
C16 C17 1.390(6)
C16 C21 1.397(6)
C17 C18 1.437(6)
C17 C28 1.525(7)
C18 C19 1.383(7)
C18 H18 0.95
C19 C20 1.366(7)
C19 C25 1.519(7)
C20 C21 1.388(6)
C20 H20 0.95
C21 C22 1.519(6)
C22 C24 1.523(6)
C22 C23 1.539(6)
C22 H22 1
C23 H23A 0.98
C23 H23B 0.98
C23 H23C 0.98
C24 H24A 0.98
C24 H24B 0.98
C24 H24C 0.98
C25 C26 1.428(8)
C25 C27 1.514(7)
C25 H25 1
C26 H26A 0.98
C26 H26B 0.98
C26 H26C 0.98
C27 H27A 0.98
C27 H27B 0.98
C27 H27C 0.98
C28 C29 1.515(7)
C28 C30 1.550(8)
C28 H28 1
C29 H29A 0.98
C29 H29B 0.98
C29 H29C 0.98
C30 H30A 0.98
C30 H30B 0.98
C30 H30C 0.98
C31 O8 1.275(5)
C31 O7 1.276(4)
C31 C32 1.501(5)
C32 C33 1.395(5)
C32 C37 1.399(6)
C33 C34 1.380(5)
C33 C44 1.539(6)
C34 C35 1.385(5)
C34 H34 0.95
C35 C36 1.372(6)
C35 C41 1.530(6)
C36 C37 1.392(6)
C36 H36 0.95
C37 C38 1.536(5)
C38 C40 1.515(6)
C38 C39 1.534(7)
C38 H38 1
C39 H39A 0.98
C39 H39B 0.98
C39 H39C 0.98
C40 H40A 0.98
C40 H40B 0.98
C40 H40C 0.98
C41 C43 1.515(6)
C41 C42 1.546(6)
C41 H41 1
C42 H42A 0.98
C42 H42B 0.98
C42 H42C 0.98
C43 H43A 0.98
C43 H43B 0.98
C43 H43C 0.98
C44 C45 1.514(7)
C44 C46 1.528(6)
C44 H44 1
C45 H45A 0.98
C45 H45B 0.98
C45 H45C 0.98
C46 H46A 0.98
C46 H46B 0.98
C46 H46C 0.98
C47 O9 1.423(5)
C47 C48 1.505(7)
C47 H47A 0.99
C47 H47B 0.99
C48 C49 1.530(7)
C48 H48A 0.99
C48 H48B 0.99
C49 C50 1.439(8)
C49 H49A 0.99
C49 H49B 0.99
C50 O9 1.432(6)
C50 H50A 0.99
C50 H50B 0.99
C51 O10 1.403(6)
C51 C52 1.453(7)
C51 H51A 0.99
C51 H51B 0.99
C52 C53 1.448(8)
C52 H52A 0.99
C52 H52B 0.99
C53 C54 1.483(8)
C53 H53A 0.99
C53 H53B 0.99
C54 O10 1.436(6)
C54 H54A 0.99
C54 H54B 0.99
C55 C56 1.436(9)
C55 O11 1.451(10)
C55 H55A 0.99
C55 H55B 0.99
C56 C57 1.497(8)
C56 H56A 0.99
C56 H56B 0.99
C57 C58 1.426(9)
C57 H57A 0.99
C57 H57B 0.99
C58 O11 1.456(9)
C58 H58A 0.99
C58 H58B 0.99
Mo1 Mo2 2.1083(4)
Mo1 O5 2.114(2)
Mo1 O1 2.114(2)
Mo1 O4 2.115(2)
Mo1 O7 2.116(3)
Mo2 O8 2.107(3)
Mo2 O3 2.110(2)
Mo2 O2 2.116(2)
Mo2 O6 2.123(3)
